data_4344307
loop_
_publ_author_name
'Jordan, T.H.'
'Schroeder, L.W.'
'Dickens, B.'
'Brown, W.E.'

_publ_section_title
;
 Crystal Structure of Stannous Hydroxide Phosphate, a Reaction Product of
 Stannous Fluoride and Apatite
;
_journal_name_full 'Inorganic Chemistry'
_journal_page_first 1810
_journal_page_last 1814
_journal_volume 15
_journal_year 1976
_chemical_formula_sum 'H O5 P Sn2'
_chemical_name_systematic 'Sn2 (O H) P O4'
_space_group_IT_number 14
_symmetry_space_group_name_Hall '-P 2yn'
_symmetry_space_group_name_H-M 'P 1 21/n 1'
_cell_angle_alpha 90
_cell_angle_beta 103.96
_cell_angle_gamma 90
_cell_formula_units_Z 4
_cell_length_a 7.176
_cell_length_b 7.051
_cell_length_c 10.453
_cell_volume 513.279
_citation_journal_id_ASTM INOCAJ
_cod_data_source_file Jordan_INOCAJ_1976_1956.cif
_cod_data_source_block H1O5P1Sn2
_cod_original_cell_volume 513.2792
_cod_original_sg_symbol_Hall '-P 2ybc (x-z,y,z)'
_cod_original_formula_sum 'H1 O5 P1 Sn2'
_cod_database_code 4344307

loop_
_symmetry_equiv_pos_as_xyz
x,y,z
-x+1/2,y+1/2,-z+1/2
-x,-y,-z
x-1/2,-y-1/2,z-1/2

loop_
_atom_site_label
_atom_site_type_symbol
_atom_site_fract_x
_atom_site_fract_y
_atom_site_fract_z
_atom_site_occupancy
_atom_site_U_iso_or_equiv
P1 P+5 0.0514 0.1098 0.2954 1 0.0
O2 O-2 0.3005 0.495 0.2567 1 0.0
O4 O-2 0.5925 0.4706 0.1678 1 0.0
Sn2 Sn+2 0.25131 0.00344 0.04892 1 0.0
O5 O-2 0.5358 0.0812 0.1501 1 0.0
Sn1 Sn+2 0.87501 0.5255 0.13901 1 0.0
O1 O-2 0.1499 0.2225 0.4176 1 0.0
O3 O-2 0.9433 0.2436 0.1871 1 0.0
